data_2212217
loop_
_publ_author_name
'Nockemann, Peter'
'Van Hecke, Kristof'
'Van Meervelt, Luc'
'Binnemans, Koen'

_publ_section_title
;
 Bis{2-[(2-hydroxyethyl)iminomethyl]phenolato}gold(III)
 tetrachloroaurate(III)
;
_journal_coeditor_code HG2161
_journal_issue 2
_journal_name_full 'Acta Crystallographica Section E'
_journal_page_first m402
_journal_page_last m404
_journal_paper_doi 10.1107/S1600536806055358
_journal_volume 63
_journal_year 2007
_chemical_formula_iupac '[Au (C9 H10 N O2)2] [Au Cl4]'
_chemical_formula_moiety 'C18 H20 Au N2 O4 +, Au Cl4 -'
_chemical_formula_sum 'C18 H20 Au2 Cl4 N2 O4'
_chemical_formula_weight 864.10
_chemical_name_systematic
;
Bis{2-[(2-hydroxyethyl)iminomethyl]phenolato}gold(III) tetrachloroaurate(III)
;
_space_group_IT_number 2
_symmetry_cell_setting triclinic
_symmetry_space_group_name_Hall '-P 1'
_symmetry_space_group_name_H-M 'P -1'
_atom_sites_solution_hydrogens geom
_atom_sites_solution_primary direct
_atom_sites_solution_secondary difmap
_audit_creation_method SHELXL-97
_cell_angle_alpha 107.490(2)
_cell_angle_beta 104.690(2)
_cell_angle_gamma 107.429(2)
_cell_formula_units_Z 1
_cell_length_a 8.2088(3)
_cell_length_b 8.7386(3)
_cell_length_c 8.9678(3)
_cell_measurement_reflns_used 120
_cell_measurement_temperature 100(2)
_cell_measurement_theta_max 41.107
_cell_measurement_theta_min 0.174
_cell_volume 542.05(4)
_computing_cell_refinement 'SAINT (Bruker, 1997)'
_computing_data_collection 'SMART (Bruker, 1997)'
_computing_data_reduction SAINT
_computing_molecular_graphics 'DIAMOND (Brandenburg, 2006)'
_computing_publication_material 'PLATON (Spek, 2003)'
_computing_structure_refinement 'SHELXL97 (Sheldrick, 1997)'
_computing_structure_solution 'SHELXS97 (Sheldrick, 1990)'
_diffrn_ambient_temperature 100(2)
_diffrn_measured_fraction_theta_full 0.981
_diffrn_measured_fraction_theta_max 0.981
_diffrn_measurement_device_type 'Bruker SMART 6000'
_diffrn_measurement_method '\w and \f'
_diffrn_radiation_monochromator 'crossed Goebel mirrors'
_diffrn_radiation_source 'fine-focus sealed tube'
_diffrn_radiation_type CuK\a
_diffrn_radiation_wavelength 1.54178
_diffrn_reflns_av_R_equivalents 0.0401
_diffrn_reflns_av_sigmaI/netI 0.0294
_diffrn_reflns_limit_h_max 9
_diffrn_reflns_limit_h_min -10
_diffrn_reflns_limit_k_max 10
_diffrn_reflns_limit_k_min -10
_diffrn_reflns_limit_l_max 11
_diffrn_reflns_limit_l_min 0
_diffrn_reflns_number 8454
_diffrn_reflns_theta_full 71.47
_diffrn_reflns_theta_max 71.47
_diffrn_reflns_theta_min 5.59
_diffrn_standards_decay_% na
_diffrn_standards_interval_count na
_diffrn_standards_interval_time na
_diffrn_standards_number na
_exptl_absorpt_coefficient_mu 29.878
_exptl_absorpt_correction_T_max 0.4161
_exptl_absorpt_correction_T_min 0.0251
_exptl_absorpt_correction_type numerical
_exptl_absorpt_process_details '(X-SHAPE; Stoe & Cie, 1998)'
_exptl_crystal_colour red
_exptl_crystal_density_diffrn 2.647
_exptl_crystal_density_method 'not measured'
_exptl_crystal_description plate
_exptl_crystal_F_000 400
_exptl_crystal_size_max 0.3
_exptl_crystal_size_mid 0.3
_exptl_crystal_size_min 0.1
_refine_diff_density_max 3.743
_refine_diff_density_min -3.685
_refine_ls_extinction_method none
_refine_ls_goodness_of_fit_ref 1.114
_refine_ls_hydrogen_treatment constr
_refine_ls_matrix_type full
_refine_ls_number_parameters 140
_refine_ls_number_reflns 2065
_refine_ls_number_restraints 0
_refine_ls_restrained_S_all 1.114
_refine_ls_R_factor_all 0.0629
_refine_ls_R_factor_gt 0.0591
_refine_ls_shift/su_max 0.000
_refine_ls_shift/su_mean 0.000
_refine_ls_structure_factor_coef Fsqd
_refine_ls_weighting_details 'calc w=1/[\s^2^(Fo^2^)+(0.1334P)^2^] where P=(Fo^2^+2Fc^2^)/3'
_refine_ls_weighting_scheme calc
_refine_ls_wR_factor_gt 0.1667
_refine_ls_wR_factor_ref 0.1711
_reflns_number_gt 1806
_reflns_number_total 2065
_reflns_threshold_expression I>2\s(I)
_cod_data_source_file hg2161.cif
_cod_data_source_block I
_cod_database_code 2212217
_cod_database_fobs_code 2212217

loop_
_symmetry_equiv_pos_as_xyz
'x, y, z'
'-x, -y, -z'

loop_
_atom_site_type_symbol
_atom_site_label
_atom_site_fract_x
_atom_site_fract_y
_atom_site_fract_z
_atom_site_U_iso_or_equiv
_atom_site_adp_type
_atom_site_calc_flag
_atom_site_refinement_flags
_atom_site_occupancy
Au Au1 0.5000 0.5000 0.0000 0.01624(9) Uani d S 1
Au Au2 0.5000 0.5000 0.5000 0.01611(9) Uani d S 1
C C1 0.1725(7) 0.4900(7) 0.1550(6) 0.0211(11) Uani d . 1
C C2 0.0384(7) 0.4811(7) 0.2306(6) 0.0221(11) Uani d . 1
H H2 -0.0575 0.3705 0.1995 0.027 Uiso calc R 1
C C3 0.0452(7) 0.6297(7) 0.3477(6) 0.0246(11) Uani d . 1
H H3 -0.0416 0.6217 0.4009 0.029 Uiso calc R 1
C C4 0.1834(7) 0.7937(7) 0.3870(6) 0.0230(11) Uani d . 1
H H4 0.1867 0.8970 0.4654 0.028 Uiso calc R 1
C C5 0.3121(7) 0.8085(6) 0.3160(6) 0.0214(11) Uani d . 1
H H5 0.4026 0.9212 0.3444 0.026 Uiso calc R 1
C C6 0.3123(7) 0.6575(6) 0.2003(5) 0.0164(10) Uani d . 1
C C7 0.1500(7) 0.3303(7) 0.0305(6) 0.0194(10) Uani d . 1
H H7 0.0422 0.2301 0.0024 0.023 Uiso calc R 1
C C8 0.2000(7) 0.1286(7) -0.1763(6) 0.0223(11) Uani d . 1
H H8A 0.2368 0.1391 -0.2710 0.027 Uiso calc R 1
H H8B 0.0641 0.0658 -0.2213 0.027 Uiso calc R 1
C C9 0.2884(7) 0.0222(7) -0.1040(6) 0.0223(11) Uani d . 1
H H9A 0.2593 -0.0902 -0.1966 0.027 Uiso calc R 1
H H9B 0.4241 0.0883 -0.0531 0.027 Uiso calc R 1
Cl Cl1 0.26376(18) 0.24085(17) 0.43310(16) 0.0255(3) Uani d . 1
Cl Cl2 0.40633(18) 0.64639(17) 0.69447(15) 0.0228(3) Uani d . 1
N N1 0.2555(7) 0.3038(6) -0.0483(5) 0.0201(11) Uani d . 1
O O1 0.4430(5) 0.6844(5) 0.1391(5) 0.0245(8) Uani d . 1
O O2 0.2240(5) -0.0136(5) 0.0217(5) 0.0269(9) Uani d . 1
H H2A 0.2904 0.0696 0.1167 0.040 Uiso calc R 1

loop_
_atom_site_aniso_label
_atom_site_aniso_U_11
_atom_site_aniso_U_22
_atom_site_aniso_U_33
_atom_site_aniso_U_12
_atom_site_aniso_U_13
_atom_site_aniso_U_23
Au1 0.01736(12) 0.01322(13) 0.01810(12) 0.00581(11) 0.00662(10) 0.00681(10)
Au2 0.01661(15) 0.01360(15) 0.01679(14) 0.00582(13) 0.00447(12) 0.00635(11)
C1 0.021(2) 0.020(2) 0.0210(19) 0.0085(18) 0.0045(16) 0.0091(16)
C2 0.021(2) 0.016(2) 0.031(2) 0.007(2) 0.0092(19) 0.0118(18)
C3 0.025(2) 0.025(2) 0.032(2) 0.013(2) 0.0148(18) 0.0172(18)
C4 0.028(2) 0.022(2) 0.0238(19) 0.0155(18) 0.0087(17) 0.0111(16)
C5 0.024(2) 0.010(2) 0.027(2) 0.0056(18) 0.0067(18) 0.0062(16)
C6 0.0159(19) 0.017(2) 0.0130(17) 0.0053(18) 0.0027(15) 0.0052(15)
C7 0.0149(19) 0.019(2) 0.0232(19) 0.0057(18) 0.0028(16) 0.0125(16)
C8 0.022(2) 0.021(2) 0.024(2) 0.0086(19) 0.0076(17) 0.0100(17)
C9 0.022(2) 0.016(2) 0.0252(19) 0.0045(19) 0.0106(16) 0.0063(17)
Cl1 0.0247(5) 0.0183(6) 0.0309(5) 0.0049(5) 0.0106(4) 0.0106(5)
Cl2 0.0230(5) 0.0224(6) 0.0233(5) 0.0107(5) 0.0098(4) 0.0076(4)
N1 0.026(2) 0.015(2) 0.0201(17) 0.0089(18) 0.0090(15) 0.0080(16)
O1 0.0276(15) 0.0192(16) 0.0366(17) 0.0140(14) 0.0218(14) 0.0114(13)
O2 0.0313(18) 0.0198(17) 0.0274(15) 0.0054(15) 0.0117(14) 0.0111(13)

loop_
_atom_type_symbol
_atom_type_description
_atom_type_scat_dispersion_real
_atom_type_scat_dispersion_imag
_atom_type_scat_source
C C 0.0181 0.0091 'International Tables Vol C Tables 4.2.6.8 and 6.1.1.4'
H H 0.0000 0.0000 'International Tables Vol C Tables 4.2.6.8 and 6.1.1.4'
Au Au -4.4197 7.2980 'International Tables Vol C Tables 4.2.6.8 and 6.1.1.4'
Cl Cl 0.3639 0.7018 'International Tables Vol C Tables 4.2.6.8 and 6.1.1.4'
N N 0.0311 0.0180 'International Tables Vol C Tables 4.2.6.8 and 6.1.1.4'
O O 0.0492 0.0322 'International Tables Vol C Tables 4.2.6.8 and 6.1.1.4'

loop_
_geom_angle_atom_site_label_1
_geom_angle_atom_site_label_2
_geom_angle_atom_site_label_3
_geom_angle_site_symmetry_1
_geom_angle_site_symmetry_3
_geom_angle
O1 Au1 O1 2_665 . 180.0000(10)
O1 Au1 N1 2_665 . 87.19(18)
O1 Au1 N1 . . 92.81(18)
O1 Au1 N1 2_665 2_665 92.81(18)
O1 Au1 N1 . 2_665 87.19(18)
N1 Au1 N1 . 2_665 180.0
Cl2 Au2 Cl2 2_666 . 180.0
Cl2 Au2 Cl1 2_666 2_666 90.80(5)
Cl2 Au2 Cl1 . 2_666 89.20(5)
Cl2 Au2 Cl1 2_666 . 89.20(5)
Cl2 Au2 Cl1 . . 90.80(5)
Cl1 Au2 Cl1 2_666 . 180.0
C6 C1 C7 . . 124.3(5)
C6 C1 C2 . . 118.4(5)
C7 C1 C2 . . 117.2(5)
C3 C2 C1 . . 121.3(5)
C3 C2 H2 . . 119.3
C1 C2 H2 . . 119.3
C2 C3 C4 . . 118.7(5)
C2 C3 H3 . . 120.7
C4 C3 H3 . . 120.7
C5 C4 C3 . . 121.9(5)
C5 C4 H4 . . 119.1
C3 C4 H4 . . 119.1
C4 C5 C6 . . 120.6(5)
C4 C5 H5 . . 119.7
C6 C5 H5 . . 119.7
O1 C6 C5 . . 116.3(4)
O1 C6 C1 . . 124.6(4)
C5 C6 C1 . . 119.1(5)
N1 C7 C1 . . 128.7(5)
N1 C7 H7 . . 115.7
C1 C7 H7 . . 115.7
N1 C8 C9 . . 111.5(4)
N1 C8 H8A . . 109.3
C9 C8 H8A . . 109.3
N1 C8 H8B . . 109.3
C9 C8 H8B . . 109.3
H8A C8 H8B . . 108.0
O2 C9 C8 . . 111.8(4)
O2 C9 H9A . . 109.3
C8 C9 H9A . . 109.3
O2 C9 H9B . . 109.3
C8 C9 H9B . . 109.3
H9A C9 H9B . . 107.9
C7 N1 C8 . . 118.9(5)
C7 N1 Au1 . . 122.0(4)
C8 N1 Au1 . . 119.1(4)
C6 O1 Au1 . . 125.7(3)
C9 O2 H2A . . 109.5

loop_
_geom_bond_atom_site_label_1
_geom_bond_atom_site_label_2
_geom_bond_site_symmetry_2
_geom_bond_distance
Au1 O1 2_665 1.978(4)
Au1 O1 . 1.978(4)
Au1 N1 . 2.051(5)
Au1 N1 2_665 2.051(5)
Au2 Cl2 2_666 2.2798(13)
Au2 Cl2 . 2.2798(13)
Au2 Cl1 2_666 2.2829(13)
Au2 Cl1 . 2.2829(13)
C1 C6 . 1.423(7)
C1 C7 . 1.426(7)
C1 C2 . 1.427(8)
C2 C3 . 1.379(7)
C2 H2 . 0.9500
C3 C4 . 1.409(8)
C3 H3 . 0.9500
C4 C5 . 1.359(8)
C4 H4 . 0.9500
C5 C6 . 1.413(7)
C5 H5 . 0.9500
C6 O1 . 1.316(7)
C7 N1 . 1.279(8)
C7 H7 . 0.9500
C8 N1 . 1.460(7)
C8 C9 . 1.530(8)
C8 H8A . 0.9900
C8 H8B . 0.9900
C9 O2 . 1.437(7)
C9 H9A . 0.9900
C9 H9B . 0.9900
O2 H2A . 0.8400
